data_7129355
loop_
_publ_author_name
'Sarcevic, Julijan'
'Heitkemper, Tobias'
'Sindlinger, Christian P.'

_publ_section_title
;
 Borole-based half-sandwich complexes of germanium and tin
;
_journal_name_full 'Chemical Communications'
_journal_paper_doi 10.1039/D1CC06227A
_journal_year 2021
_chemical_formula_sum 'C60 H92 B2 Cl2 Li4 O2 Si4'
_chemical_formula_weight 1077.97
_chemical_properties_physical Air-sensitive,Moisture-sensitive
_space_group_crystal_system monoclinic
_space_group_IT_number 14
_space_group_name_Hall '-P 2yn'
_space_group_name_H-M_alt 'P 1 21/n 1'
_atom_sites_solution_hydrogens geom
_atom_sites_solution_primary direct
_audit_creation_method
;
FinalCif V86 by Daniel Kratzert, Freiburg 2021,
https://github.com/dkratzert/FinalCif
;
_audit_update_record
;
2021-11-02 deposited with the CCDC.	2021-11-22 downloaded from the CCDC.
;
_cell_angle_alpha 90
_cell_angle_beta 90.751(3)
_cell_angle_gamma 90
_cell_formula_units_Z 2
_cell_length_a 14.109(2)
_cell_length_b 14.636(2)
_cell_length_c 15.670(2)
_cell_measurement_reflns_used 5987
_cell_measurement_temperature 100(2)
_cell_measurement_theta_max 26.039
_cell_measurement_theta_min 2.3795
_cell_volume 3235.6(8)
_computing_cell_refinement 'SAINT V8.40A'
_computing_data_collection "'Bruker Apex II'"
_computing_data_reduction 'SAINT V8.40A'
_computing_molecular_graphics 'ORTEP (L. J. Farrugia, 2012)'
_computing_structure_refinement 'SHELXL-2018/3 (Sheldrick, 2018)'
_computing_structure_solution 'SHELXT 2014/5 (Sheldrick, 2014)'
_diffrn_ambient_environment N~2~
_diffrn_ambient_temperature 100(2)
_diffrn_measured_fraction_theta_full 1.000
_diffrn_measured_fraction_theta_max 0.999
_diffrn_measurement_device_type 'Bruker APEX-II CCD'
_diffrn_measurement_method '\f and \w scans'
_diffrn_measurement_specimen_support 'MiTeGen micromount'
_diffrn_radiation_probe x-ray
_diffrn_radiation_type 'Mo K\a'
_diffrn_radiation_wavelength 0.71073
_diffrn_reflns_av_R_equivalents 0.0439
_diffrn_reflns_av_unetI/netI 0.0275
_diffrn_reflns_Laue_measured_fraction_full 1.000
_diffrn_reflns_Laue_measured_fraction_max 0.999
_diffrn_reflns_number 6409
_diffrn_reflns_point_group_measured_fraction_full 1.000
_diffrn_reflns_point_group_measured_fraction_max 0.999
_diffrn_reflns_theta_full 25.242
_diffrn_reflns_theta_max 26.076
_diffrn_reflns_theta_min 1.904
_diffrn_source_current 0.98
_diffrn_source_voltage 50.0
_exptl_absorpt_coefficient_mu 0.212
_exptl_absorpt_correction_T_max 0.745317
_exptl_absorpt_correction_T_min 0.632831
_exptl_absorpt_correction_type multi-scan
_exptl_absorpt_process_details
;
TWINABS - Bruker AXS scaling for twinned crystals - Version 2012/1: Krause, L.,
Herbst-Irmer, R., Sheldrick G.M. & Stalke D., J. Appl. Cryst. 48 (2015) 3-10
;
_exptl_crystal_colour colourless
_exptl_crystal_density_diffrn 1.106
_exptl_crystal_description block
_exptl_crystal_F_000 1160
_exptl_crystal_size_max 0.467
_exptl_crystal_size_mid 0.413
_exptl_crystal_size_min 0.329
_refine_diff_density_max 0.415
_refine_diff_density_min -0.286
_refine_diff_density_rms 0.053
_refine_ls_extinction_method none
_refine_ls_goodness_of_fit_ref 1.043
_refine_ls_hydrogen_treatment constr
_refine_ls_matrix_type full
_refine_ls_number_parameters 347
_refine_ls_number_reflns 6409
_refine_ls_number_restraints 0
_refine_ls_restrained_S_all 1.043
_refine_ls_R_factor_all 0.0566
_refine_ls_R_factor_gt 0.0413
_refine_ls_shift/su_max 0.001
_refine_ls_shift/su_mean 0.000
_refine_ls_structure_factor_coef Fsqd
_refine_ls_weighting_details 'w=1/[\s^2^(Fo^2^)+(0.0445P)^2^+2.5300P] where P=(Fo^2^+2Fc^2^)/3'
_refine_ls_weighting_scheme calc
_refine_ls_wR_factor_gt 0.0977
_refine_ls_wR_factor_ref 0.1045
_reflns_Friedel_coverage 0.000
_reflns_number_gt 5227
_reflns_number_total 6409
_reflns_threshold_expression 'I > 2\s(I)'
_twin_special_details 'The data was integrated as a 2-component twin.'
_twin_individual_id 2
_twin_individual_twin_matrix_11 0.00052
_twin_individual_twin_matrix_12 0.89382
_twin_individual_twin_matrix_13 -0.10818
_twin_individual_twin_matrix_21 -1.0
_twin_individual_twin_matrix_22 0.00062
_twin_individual_twin_matrix_23 0.00102
_twin_individual_twin_matrix_31 0.00111
_twin_individual_twin_matrix_32 0.10818
_twin_individual_twin_matrix_33 1.1057
_cod_data_source_file d1cc06227a2.cif
_cod_data_source_block JS102
_cod_original_cell_volume 3235.5(8)
_cod_original_sg_symbol_H-M 'P 21/n'
_cod_database_code 7129355
_shelx_shelxl_version_number 2018/3
_shelx_space_group_comment
;
The symmetry employed for this shelxl refinement is uniquely defined
by the following loop, which should always be used as a source of
symmetry information in preference to the above space-group names.
They are only intended as comments.
;
_shelx_estimated_absorpt_t_min 0.907
_shelx_estimated_absorpt_t_max 0.934

loop_
_space_group_symop_operation_xyz
'x, y, z'
'-x+1/2, y+1/2, -z+1/2'
'-x, -y, -z'
'x-1/2, -y-1/2, z-1/2'

loop_
_atom_site_label
_atom_site_type_symbol
_atom_site_fract_x
_atom_site_fract_y
_atom_site_fract_z
_atom_site_U_iso_or_equiv
_atom_site_adp_type
_atom_site_occupancy
_atom_site_site_symmetry_order
_atom_site_calc_flag
_atom_site_refinement_flags_posn
_atom_site_refinement_flags_adp
_atom_site_refinement_flags_occupancy
_atom_site_disorder_assembly
_atom_site_disorder_group
Cl1 Cl 0.41294(3) 0.33978(3) 0.51086(3) 0.01943(11) Uani 1 1 d . . . . .
C1 C 0.49353(12) 0.40058(12) 0.34218(11) 0.0162(4) Uani 1 1 d . . . . .
Si1 Si 0.39355(4) 0.37216(4) 0.26795(3) 0.01984(13) Uani 1 1 d . . . . .
Li1 Li 0.5906(2) 0.2814(2) 0.3575(2) 0.0228(7) Uani 1 1 d . . . . .
O1 O 0.56673(10) 0.15374(9) 0.35497(9) 0.0275(3) Uani 1 1 d . . . . .
B1 B 0.50725(14) 0.37725(13) 0.43595(12) 0.0155(4) Uani 1 1 d . . . . .
Li2 Li 0.5533(2) 0.5223(2) 0.4151(2) 0.0218(7) Uani 1 1 d . . . . .
Si2 Si 0.67585(3) 0.34258(3) 0.55578(3) 0.01778(12) Uani 1 1 d . . . . .
C2 C 0.58951(12) 0.42349(12) 0.31324(11) 0.0167(4) Uani 1 1 d . . . . .
C4 C 0.61144(12) 0.38703(12) 0.46000(11) 0.0164(4) Uani 1 1 d . . . . .
C3 C 0.65736(12) 0.41532(12) 0.38095(11) 0.0173(4) Uani 1 1 d . . . . .
C8 C 0.59781(15) 0.34100(16) 0.65172(12) 0.0301(5) Uani 1 1 d . . . . .
H8A H 0.575373 0.403052 0.663451 0.045 Uiso 1 1 calc R U . . .
H8B H 0.633900 0.318181 0.701149 0.045 Uiso 1 1 calc R U . . .
H8C H 0.543357 0.300926 0.640704 0.045 Uiso 1 1 calc R U . . .
C7 C 0.44034(14) 0.29306(15) 0.18388(13) 0.0288(5) Uani 1 1 d . . . . .
H7A H 0.388581 0.275316 0.144989 0.043 Uiso 1 1 calc R U . . .
H7B H 0.466968 0.238372 0.211175 0.043 Uiso 1 1 calc R U . . .
H7C H 0.489847 0.324241 0.151668 0.043 Uiso 1 1 calc R U . . .
C6 C 0.29638(14) 0.31039(15) 0.32461(13) 0.0299(5) Uani 1 1 d . . . . .
H6A H 0.246898 0.292760 0.283335 0.045 Uiso 1 1 calc R U . . .
H6B H 0.269206 0.350605 0.367906 0.045 Uiso 1 1 calc R U . . .
H6C H 0.322245 0.255546 0.352198 0.045 Uiso 1 1 calc R U . . .
C5 C 0.33137(14) 0.46844(14) 0.21057(13) 0.0284(4) Uani 1 1 d . . . . .
H5A H 0.376386 0.500073 0.173737 0.043 Uiso 1 1 calc R U . . .
H5B H 0.306175 0.511555 0.252403 0.043 Uiso 1 1 calc R U . . .
H5C H 0.279168 0.443828 0.175682 0.043 Uiso 1 1 calc R U . . .
C9 C 0.71001(17) 0.22056(14) 0.53558(15) 0.0374(6) Uani 1 1 d . . . . .
H9A H 0.653860 0.185881 0.517408 0.056 Uiso 1 1 calc R U . . .
H9B H 0.736332 0.193838 0.588110 0.056 Uiso 1 1 calc R U . . .
H9C H 0.757661 0.218284 0.490688 0.056 Uiso 1 1 calc R U . . .
C10 C 0.78544(13) 0.40633(14) 0.58793(13) 0.0261(4) Uani 1 1 d . . . . .
H10A H 0.833709 0.398582 0.544103 0.039 Uiso 1 1 calc R U . . .
H10B H 0.809546 0.382446 0.642458 0.039 Uiso 1 1 calc R U . . .
H10C H 0.770523 0.471372 0.594070 0.039 Uiso 1 1 calc R U . . .
C11 C 0.61156(12) 0.45261(12) 0.22399(11) 0.0191(4) Uani 1 1 d . . . . .
C12 C 0.56614(13) 0.52794(13) 0.18725(12) 0.0211(4) Uani 1 1 d . . . . .
H12 H 0.523663 0.562766 0.220733 0.025 Uiso 1 1 calc R U . . .
C13 C 0.58133(14) 0.55363(13) 0.10257(12) 0.0245(4) Uani 1 1 d . . . . .
C14 C 0.64441(14) 0.50247(14) 0.05458(12) 0.0272(4) Uani 1 1 d . . . . .
H14 H 0.655703 0.519365 -0.002933 0.033 Uiso 1 1 calc R U . . .
C15 C 0.69129(14) 0.42713(14) 0.08897(12) 0.0264(4) Uani 1 1 d . . . . .
C16 C 0.67439(13) 0.40354(13) 0.17359(12) 0.0222(4) Uani 1 1 d . . . . .
H16 H 0.706647 0.352500 0.197636 0.027 Uiso 1 1 calc R U . . .
C17 C 0.53113(17) 0.63556(15) 0.06494(14) 0.0343(5) Uani 1 1 d . . . . .
H17A H 0.571290 0.689779 0.071726 0.051 Uiso 1 1 calc R U . . .
H17B H 0.471181 0.645214 0.094509 0.051 Uiso 1 1 calc R U . . .
H17C H 0.518318 0.624917 0.004126 0.051 Uiso 1 1 calc R U . . .
C18 C 0.75901(17) 0.37165(17) 0.03619(15) 0.0411(6) Uani 1 1 d . . . . .
H18A H 0.739489 0.374402 -0.024001 0.062 Uiso 1 1 calc R U . . .
H18B H 0.758350 0.307984 0.055553 0.062 Uiso 1 1 calc R U . . .
H18C H 0.823185 0.396523 0.042754 0.062 Uiso 1 1 calc R U . . .
C19 C 0.76017(12) 0.44207(12) 0.37658(11) 0.0184(4) Uani 1 1 d . . . . .
C20 C 0.78986(13) 0.52441(13) 0.41278(12) 0.0216(4) Uani 1 1 d . . . . .
H20 H 0.743910 0.563822 0.436914 0.026 Uiso 1 1 calc R U . . .
C21 C 0.88506(13) 0.55085(13) 0.41470(12) 0.0240(4) Uani 1 1 d . . . . .
C22 C 0.95156(13) 0.49317(14) 0.37853(12) 0.0261(4) Uani 1 1 d . . . . .
H22 H 1.016557 0.510132 0.379596 0.031 Uiso 1 1 calc R U . . .
C23 C 0.92466(14) 0.41089(14) 0.34072(13) 0.0258(4) Uani 1 1 d . . . . .
C24 C 0.82904(13) 0.38626(13) 0.34070(12) 0.0224(4) Uani 1 1 d . . . . .
H24 H 0.810418 0.329895 0.315522 0.027 Uiso 1 1 calc R U . . .
C25 C 0.91340(15) 0.64014(15) 0.45626(14) 0.0323(5) Uani 1 1 d . . . . .
H25A H 0.980894 0.638278 0.471744 0.048 Uiso 1 1 calc R U . . .
H25B H 0.875907 0.649534 0.507729 0.048 Uiso 1 1 calc R U . . .
H25C H 0.901766 0.690487 0.416246 0.048 Uiso 1 1 calc R U . . .
C26 C 0.99729(16) 0.34929(16) 0.29972(16) 0.0391(5) Uani 1 1 d . . . . .
H26A H 0.982906 0.343521 0.238604 0.059 Uiso 0.52(3) 1 calc R U P A 1
H26B H 0.995333 0.288808 0.326463 0.059 Uiso 0.52(3) 1 calc R U P A 1
H26C H 1.060648 0.375688 0.307556 0.059 Uiso 0.52(3) 1 calc R U P A 1
H26D H 1.027913 0.382025 0.252999 0.059 Uiso 0.48(3) 1 calc R U P A 2
H26E H 0.965783 0.294528 0.277214 0.059 Uiso 0.48(3) 1 calc R U P A 2
H26F H 1.045191 0.331463 0.342409 0.059 Uiso 0.48(3) 1 calc R U P A 2
C27 C 0.49327(17) 0.11115(15) 0.40390(15) 0.0382(5) Uani 1 1 d . . . . .
H27A H 0.455652 0.159224 0.432244 0.046 Uiso 1 1 calc R U . . .
H27B H 0.522883 0.072899 0.449017 0.046 Uiso 1 1 calc R U . . .
C28 C 0.4280(2) 0.0528(2) 0.3506(2) 0.0646(9) Uani 1 1 d . . . . .
H28A H 0.399487 0.089851 0.304958 0.097 Uiso 1 1 calc R U . . .
H28B H 0.377857 0.027911 0.386580 0.097 Uiso 1 1 calc R U . . .
H28C H 0.463974 0.002431 0.325526 0.097 Uiso 1 1 calc R U . . .
C29 C 0.63833(15) 0.09133(14) 0.32653(15) 0.0344(5) Uani 1 1 d . . . . .
H29A H 0.610552 0.046469 0.286073 0.041 Uiso 1 1 calc R U . . .
H29B H 0.666014 0.057730 0.375696 0.041 Uiso 1 1 calc R U . . .
C30 C 0.71304(16) 0.14671(16) 0.28354(16) 0.0404(6) Uani 1 1 d . . . . .
H30A H 0.761877 0.105901 0.261195 0.061 Uiso 1 1 calc R U . . .
H30B H 0.741866 0.188997 0.324847 0.061 Uiso 1 1 calc R U . . .
H30C H 0.684307 0.181491 0.236442 0.061 Uiso 1 1 calc R U . . .

loop_
_atom_site_aniso_label
_atom_site_aniso_U_11
_atom_site_aniso_U_22
_atom_site_aniso_U_33
_atom_site_aniso_U_23
_atom_site_aniso_U_13
_atom_site_aniso_U_12
Cl1 0.0173(2) 0.0205(2) 0.0205(2) -0.00165(17) 0.00300(16) -0.00237(17)
C1 0.0142(8) 0.0166(8) 0.0178(9) -0.0019(7) 0.0000(7) 0.0018(7)
Si1 0.0162(2) 0.0242(3) 0.0190(3) -0.0040(2) -0.00403(19) 0.0005(2)
Li1 0.0222(16) 0.0202(16) 0.0260(17) -0.0027(13) 0.0003(13) 0.0014(13)
O1 0.0295(8) 0.0199(7) 0.0331(8) -0.0059(6) -0.0032(6) 0.0039(6)
B1 0.0140(9) 0.0162(9) 0.0163(9) 0.0000(8) 0.0031(7) 0.0004(7)
Li2 0.0223(16) 0.0194(15) 0.0236(16) 0.0002(12) -0.0005(13) -0.0017(12)
Si2 0.0179(2) 0.0182(3) 0.0172(2) -0.00027(19) -0.00357(19) 0.00105(19)
C2 0.0158(8) 0.0168(9) 0.0176(9) -0.0024(7) 0.0013(7) 0.0015(7)
C4 0.0163(9) 0.0158(9) 0.0170(9) 0.0001(7) -0.0001(7) 0.0014(7)
C3 0.0150(8) 0.0175(9) 0.0193(9) -0.0009(7) 0.0005(7) 0.0010(7)
C8 0.0270(11) 0.0440(13) 0.0193(10) 0.0073(9) -0.0025(8) -0.0020(9)
C7 0.0248(10) 0.0347(11) 0.0266(10) -0.0113(9) -0.0061(8) -0.0021(9)
C6 0.0201(10) 0.0381(12) 0.0315(11) -0.0034(9) -0.0034(8) -0.0063(9)
C5 0.0244(10) 0.0337(11) 0.0269(11) -0.0025(9) -0.0098(8) 0.0031(9)
C9 0.0474(14) 0.0268(11) 0.0374(12) -0.0068(9) -0.0217(10) 0.0126(10)
C10 0.0215(10) 0.0319(11) 0.0248(10) 0.0017(8) -0.0068(8) -0.0033(8)
C11 0.0179(9) 0.0216(9) 0.0176(9) -0.0017(7) -0.0012(7) -0.0041(7)
C12 0.0220(9) 0.0241(10) 0.0172(9) -0.0032(7) 0.0001(7) -0.0018(8)
C13 0.0272(10) 0.0265(10) 0.0196(10) 0.0013(8) -0.0038(8) -0.0073(8)
C14 0.0323(11) 0.0344(11) 0.0149(9) -0.0014(8) 0.0030(8) -0.0106(9)
C15 0.0248(10) 0.0323(11) 0.0222(10) -0.0060(8) 0.0057(8) -0.0061(8)
C16 0.0206(9) 0.0235(10) 0.0225(10) -0.0023(8) 0.0017(7) 0.0002(8)
C17 0.0444(13) 0.0339(12) 0.0245(11) 0.0075(9) -0.0047(9) -0.0022(10)
C18 0.0444(14) 0.0477(14) 0.0315(12) -0.0066(11) 0.0169(10) 0.0007(11)
C19 0.0160(9) 0.0231(9) 0.0162(9) 0.0038(7) -0.0004(7) 0.0007(7)
C20 0.0159(9) 0.0252(10) 0.0238(10) 0.0027(8) 0.0000(7) 0.0003(7)
C21 0.0218(10) 0.0273(10) 0.0229(10) 0.0047(8) -0.0028(8) -0.0053(8)
C22 0.0137(9) 0.0358(11) 0.0287(11) 0.0102(9) 0.0011(8) -0.0030(8)
C23 0.0199(9) 0.0322(11) 0.0253(10) 0.0074(8) 0.0031(8) 0.0036(8)
C24 0.0216(9) 0.0236(10) 0.0221(9) 0.0027(8) 0.0016(7) -0.0012(8)
C25 0.0250(11) 0.0328(12) 0.0389(12) 0.0027(9) -0.0025(9) -0.0090(9)
C26 0.0256(11) 0.0433(13) 0.0486(14) 0.0040(11) 0.0123(10) 0.0067(10)
C27 0.0443(13) 0.0277(11) 0.0426(13) -0.0056(10) 0.0052(11) -0.0068(10)
C28 0.0511(17) 0.0597(18) 0.083(2) -0.0375(17) 0.0133(15) -0.0197(14)
C29 0.0343(12) 0.0224(10) 0.0462(13) -0.0126(9) -0.0108(10) 0.0105(9)
C30 0.0319(12) 0.0354(13) 0.0540(15) -0.0164(11) -0.0015(11) 0.0086(10)

loop_
_atom_type_symbol
_atom_type_description
_atom_type_scat_dispersion_real
_atom_type_scat_dispersion_imag
_atom_type_scat_source
C C 0.0033 0.0016 'International Tables Vol C Tables 4.2.6.8 and 6.1.1.4'
H H 0.0000 0.0000 'International Tables Vol C Tables 4.2.6.8 and 6.1.1.4'
Li Li -0.0003 0.0001 'International Tables Vol C Tables 4.2.6.8 and 6.1.1.4'
B B 0.0013 0.0007 'International Tables Vol C Tables 4.2.6.8 and 6.1.1.4'
O O 0.0106 0.0060 'International Tables Vol C Tables 4.2.6.8 and 6.1.1.4'
Si Si 0.0817 0.0704 'International Tables Vol C Tables 4.2.6.8 and 6.1.1.4'
Cl Cl 0.1484 0.1585 'International Tables Vol C Tables 4.2.6.8 and 6.1.1.4'

loop_
_geom_angle_atom_site_label_1
_geom_angle_atom_site_label_2
_geom_angle_atom_site_label_3
_geom_angle
_geom_angle_site_symmetry_1
_geom_angle_site_symmetry_3
_geom_angle_publ_flag
B1 Cl1 Li2 85.28(10) . 3_666 ?
C2 C1 B1 104.07(14) . . ?
C2 C1 Si1 123.39(13) . . ?
B1 C1 Si1 129.77(13) . . ?
C2 C1 Li1 69.22(12) . . ?
B1 C1 Li1 69.48(13) . . ?
Si1 C1 Li1 110.57(11) . . ?
C2 C1 Li2 68.87(12) . . ?
B1 C1 Li2 69.40(13) . . ?
Si1 C1 Li2 139.60(12) . . ?
Li1 C1 Li2 109.65(13) . . ?
C1 Si1 C6 111.36(9) . . ?
C1 Si1 C7 107.75(8) . . ?
C6 Si1 C7 107.49(10) . . ?
C1 Si1 C5 118.38(9) . . ?
C6 Si1 C5 104.36(10) . . ?
C7 Si1 C5 106.98(10) . . ?
O1 Li1 C2 157.89(19) . . ?
O1 Li1 C3 162.55(19) . . ?
C2 Li1 C3 37.82(8) . . ?
O1 Li1 B1 122.69(17) . . ?
C2 Li1 B1 64.71(11) . . ?
C3 Li1 B1 64.69(11) . . ?
O1 Li1 C1 131.27(17) . . ?
C2 Li1 C1 38.89(8) . . ?
C3 Li1 C1 65.32(11) . . ?
B1 Li1 C1 39.97(9) . . ?
O1 Li1 C4 135.55(18) . . ?
C2 Li1 C4 64.75(11) . . ?
C3 Li1 C4 38.43(8) . . ?
B1 Li1 C4 39.83(9) . . ?
C1 Li1 C4 67.22(11) . . ?
C29 O1 C27 113.83(16) . . ?
C29 O1 Li1 120.45(16) . . ?
C27 O1 Li1 122.94(16) . . ?
C1 B1 C4 109.23(15) . . ?
C1 B1 Cl1 126.24(14) . . ?
C4 B1 Cl1 124.51(14) . . ?
C1 B1 Li1 70.55(13) . . ?
C4 B1 Li1 71.24(13) . . ?
Cl1 B1 Li1 123.41(13) . . ?
C1 B1 Li2 71.32(13) . . ?
C4 B1 Li2 70.51(13) . . ?
Cl1 B1 Li2 125.38(13) . . ?
Li1 B1 Li2 111.20(14) . . ?
C3 Li2 C2 37.48(8) . . ?
C3 Li2 B1 63.97(11) . . ?
C2 Li2 B1 63.78(11) . . ?
C3 Li2 C4 38.26(8) . . ?
C2 Li2 C4 64.24(11) . . ?
B1 Li2 C4 39.49(8) . . ?
C3 Li2 C1 64.38(10) . . ?
C2 Li2 C1 38.26(8) . . ?
B1 Li2 C1 39.28(8) . . ?
C4 Li2 C1 66.38(10) . . ?
C3 Li2 Cl1 126.10(14) . 3_666 ?
C2 Li2 Cl1 149.27(16) . 3_666 ?
B1 Li2 Cl1 142.12(15) . 3_666 ?
C4 Li2 Cl1 121.64(14) . 3_666 ?
C1 Li2 Cl1 169.49(16) . 3_666 ?
C3 Li2 Li2 112.54(17) . 3_666 ?
C2 Li2 Li2 126.24(18) . 3_666 ?
B1 Li2 Li2 62.46(11) . 3_666 ?
C4 Li2 Li2 74.28(13) . 3_666 ?
C1 Li2 Li2 94.84(15) . 3_666 ?
Cl1 Li2 Li2 81.81(13) 3_666 3_666 ?
C4 Si2 C10 115.86(9) . . ?
C4 Si2 C8 111.41(9) . . ?
C10 Si2 C8 106.40(9) . . ?
C4 Si2 C9 108.67(9) . . ?
C10 Si2 C9 107.87(10) . . ?
C8 Si2 C9 106.14(11) . . ?
C3 C2 C1 111.30(15) . . ?
C3 C2 C11 124.97(15) . . ?
C1 C2 C11 123.73(15) . . ?
C3 C2 Li1 71.53(13) . . ?
C1 C2 Li1 71.88(13) . . ?
C11 C2 Li1 124.36(14) . . ?
C3 C2 Li2 71.21(13) . . ?
C1 C2 Li2 72.87(12) . . ?
C11 C2 Li2 122.58(15) . . ?
Li1 C2 Li2 113.06(14) . . ?
C3 C4 B1 104.71(14) . . ?
C3 C4 Si2 124.32(13) . . ?
B1 C4 Si2 128.86(13) . . ?
C3 C4 Li1 69.22(13) . . ?
B1 C4 Li1 68.93(13) . . ?
Si2 C4 Li1 113.20(12) . . ?
C3 C4 Li2 69.55(12) . . ?
B1 C4 Li2 70.00(13) . . ?
Si2 C4 Li2 136.99(12) . . ?
Li1 C4 Li2 109.73(13) . . ?
C2 C3 C4 110.68(15) . . ?
C2 C3 C19 125.65(16) . . ?
C4 C3 C19 123.31(15) . . ?
C2 C3 Li1 70.66(13) . . ?
C4 C3 Li1 72.35(13) . . ?
C19 C3 Li1 129.36(15) . . ?
C2 C3 Li2 71.31(13) . . ?
C4 C3 Li2 72.19(12) . . ?
C19 C3 Li2 117.98(14) . . ?
Li1 C3 Li2 112.67(14) . . ?
Si2 C8 H8A 109.5 . . ?
Si2 C8 H8B 109.5 . . ?
H8A C8 H8B 109.5 . . ?
Si2 C8 H8C 109.5 . . ?
H8A C8 H8C 109.5 . . ?
H8B C8 H8C 109.5 . . ?
Si1 C7 H7A 109.5 . . ?
Si1 C7 H7B 109.5 . . ?
H7A C7 H7B 109.5 . . ?
Si1 C7 H7C 109.5 . . ?
H7A C7 H7C 109.5 . . ?
H7B C7 H7C 109.5 . . ?
Si1 C6 H6A 109.5 . . ?
Si1 C6 H6B 109.5 . . ?
H6A C6 H6B 109.5 . . ?
Si1 C6 H6C 109.5 . . ?
H6A C6 H6C 109.5 . . ?
H6B C6 H6C 109.5 . . ?
Si1 C5 H5A 109.5 . . ?
Si1 C5 H5B 109.5 . . ?
H5A C5 H5B 109.5 . . ?
Si1 C5 H5C 109.5 . . ?
H5A C5 H5C 109.5 . . ?
H5B C5 H5C 109.5 . . ?
Si2 C9 H9A 109.5 . . ?
Si2 C9 H9B 109.5 . . ?
H9A C9 H9B 109.5 . . ?
Si2 C9 H9C 109.5 . . ?
H9A C9 H9C 109.5 . . ?
H9B C9 H9C 109.5 . . ?
Si2 C10 H10A 109.5 . . ?
Si2 C10 H10B 109.5 . . ?
H10A C10 H10B 109.5 . . ?
Si2 C10 H10C 109.5 . . ?
H10A C10 H10C 109.5 . . ?
H10B C10 H10C 109.5 . . ?
C16 C11 C12 117.72(17) . . ?
C16 C11 C2 121.56(16) . . ?
C12 C11 C2 120.66(16) . . ?
C11 C12 C13 121.91(18) . . ?
C11 C12 H12 119.0 . . ?
C13 C12 H12 119.0 . . ?
C14 C13 C12 118.38(18) . . ?
C14 C13 C17 121.11(18) . . ?
C12 C13 C17 120.50(18) . . ?
C15 C14 C13 121.44(18) . . ?
C15 C14 H14 119.3 . . ?
C13 C14 H14 119.3 . . ?
C14 C15 C16 118.60(18) . . ?
C14 C15 C18 121.04(19) . . ?
C16 C15 C18 120.36(19) . . ?
C15 C16 C11 121.95(18) . . ?
C15 C16 H16 119.0 . . ?
C11 C16 H16 119.0 . . ?
C13 C17 H17A 109.5 . . ?
C13 C17 H17B 109.5 . . ?
H17A C17 H17B 109.5 . . ?
C13 C17 H17C 109.5 . . ?
H17A C17 H17C 109.5 . . ?
H17B C17 H17C 109.5 . . ?
C15 C18 H18A 109.5 . . ?
C15 C18 H18B 109.5 . . ?
H18A C18 H18B 109.5 . . ?
C15 C18 H18C 109.5 . . ?
H18A C18 H18C 109.5 . . ?
H18B C18 H18C 109.5 . . ?
C24 C19 C20 117.62(17) . . ?
C24 C19 C3 122.92(16) . . ?
C20 C19 C3 119.41(16) . . ?
C19 C20 C21 122.12(18) . . ?
C19 C20 H20 118.9 . . ?
C21 C20 H20 118.9 . . ?
C22 C21 C20 118.50(18) . . ?
C22 C21 C25 121.68(17) . . ?
C20 C21 C25 119.82(18) . . ?
C21 C22 C23 121.17(17) . . ?
C21 C22 H22 119.4 . . ?
C23 C22 H22 119.4 . . ?
C22 C23 C24 118.77(18) . . ?
C22 C23 C26 120.88(18) . . ?
C24 C23 C26 120.35(19) . . ?
C19 C24 C23 121.82(18) . . ?
C19 C24 H24 119.1 . . ?
C23 C24 H24 119.1 . . ?
C21 C25 H25A 109.5 . . ?
C21 C25 H25B 109.5 . . ?
H25A C25 H25B 109.5 . . ?
C21 C25 H25C 109.5 . . ?
H25A C25 H25C 109.5 . . ?
H25B C25 H25C 109.5 . . ?
C23 C26 H26A 109.5 . . ?
C23 C26 H26B 109.5 . . ?
H26A C26 H26B 109.5 . . ?
C23 C26 H26C 109.5 . . ?
H26A C26 H26C 109.5 . . ?
H26B C26 H26C 109.5 . . ?
C23 C26 H26D 109.5 . . ?
C23 C26 H26E 109.5 . . ?
H26D C26 H26E 109.5 . . ?
C23 C26 H26F 109.5 . . ?
H26D C26 H26F 109.5 . . ?
H26E C26 H26F 109.5 . . ?
O1 C27 C28 113.0(2) . . ?
O1 C27 H27A 109.0 . . ?
C28 C27 H27A 109.0 . . ?
O1 C27 H27B 109.0 . . ?
C28 C27 H27B 109.0 . . ?
H27A C27 H27B 107.8 . . ?
C27 C28 H28A 109.5 . . ?
C27 C28 H28B 109.5 . . ?
H28A C28 H28B 109.5 . . ?
C27 C28 H28C 109.5 . . ?
H28A C28 H28C 109.5 . . ?
H28B C28 H28C 109.5 . . ?
O1 C29 C30 107.30(17) . . ?
O1 C29 H29A 110.3 . . ?
C30 C29 H29A 110.3 . . ?
O1 C29 H29B 110.3 . . ?
C30 C29 H29B 110.3 . . ?
H29A C29 H29B 108.5 . . ?
C29 C30 H30A 109.5 . . ?
C29 C30 H30B 109.5 . . ?
H30A C30 H30B 109.5 . . ?
C29 C30 H30C 109.5 . . ?
H30A C30 H30C 109.5 . . ?
H30B C30 H30C 109.5 . . ?

loop_
_geom_bond_atom_site_label_1
_geom_bond_atom_site_label_2
_geom_bond_distance
_geom_bond_site_symmetry_2
_geom_bond_publ_flag
Cl1 B1 1.868(2) . ?
Cl1 Li2 2.374(3) 3_666 ?
C1 C2 1.472(2) . ?
C1 B1 1.518(3) . ?
C1 Si1 1.8636(18) . ?
C1 Li1 2.229(4) . ?
C1 Li2 2.272(3) . ?
Si1 C6 1.875(2) . ?
Si1 C7 1.880(2) . ?
Si1 C5 1.882(2) . ?
Li1 O1 1.899(3) . ?
Li1 C2 2.192(4) . ?
Li1 C3 2.204(4) . ?
Li1 B1 2.214(4) . ?
Li1 C4 2.246(4) . ?
O1 C29 1.437(2) . ?
O1 C27 1.439(3) . ?
B1 C4 1.520(3) . ?
B1 Li2 2.245(4) . ?
Li2 C3 2.217(4) . ?
Li2 C2 2.218(4) . ?
Li2 C4 2.252(4) . ?
Li2 Li2 3.143(6) 3_666 ?
Si2 C4 1.8616(18) . ?
Si2 C10 1.8694(19) . ?
Si2 C8 1.875(2) . ?
Si2 C9 1.878(2) . ?
C2 C3 1.425(2) . ?
C2 C11 1.499(2) . ?
C4 C3 1.465(2) . ?
C3 C19 1.505(2) . ?
C8 H8A 0.9800 . ?
C8 H8B 0.9800 . ?
C8 H8C 0.9800 . ?
C7 H7A 0.9800 . ?
C7 H7B 0.9800 . ?
C7 H7C 0.9800 . ?
C6 H6A 0.9800 . ?
C6 H6B 0.9800 . ?
C6 H6C 0.9800 . ?
C5 H5A 0.9800 . ?
C5 H5B 0.9800 . ?
C5 H5C 0.9800 . ?
C9 H9A 0.9800 . ?
C9 H9B 0.9800 . ?
C9 H9C 0.9800 . ?
C10 H10A 0.9800 . ?
C10 H10B 0.9800 . ?
C10 H10C 0.9800 . ?
C11 C16 1.394(3) . ?
C11 C12 1.396(3) . ?
C12 C13 1.398(3) . ?
C12 H12 0.9500 . ?
C13 C14 1.391(3) . ?
C13 C17 1.509(3) . ?
C14 C15 1.391(3) . ?
C14 H14 0.9500 . ?
C15 C16 1.394(3) . ?
C15 C18 1.509(3) . ?
C16 H16 0.9500 . ?
C17 H17A 0.9800 . ?
C17 H17B 0.9800 . ?
C17 H17C 0.9800 . ?
C18 H18A 0.9800 . ?
C18 H18B 0.9800 . ?
C18 H18C 0.9800 . ?
C19 C24 1.393(3) . ?
C19 C20 1.394(3) . ?
C20 C21 1.398(3) . ?
C20 H20 0.9500 . ?
C21 C22 1.389(3) . ?
C21 C25 1.512(3) . ?
C22 C23 1.393(3) . ?
C22 H22 0.9500 . ?
C23 C24 1.397(3) . ?
C23 C26 1.514(3) . ?
C24 H24 0.9500 . ?
C25 H25A 0.9800 . ?
C25 H25B 0.9800 . ?
C25 H25C 0.9800 . ?
C26 H26A 0.9800 . ?
C26 H26B 0.9800 . ?
C26 H26C 0.9800 . ?
C26 H26D 0.9800 . ?
C26 H26E 0.9800 . ?
C26 H26F 0.9800 . ?
C27 C28 1.502(3) . ?
C27 H27A 0.9900 . ?
C27 H27B 0.9900 . ?
C28 H28A 0.9800 . ?
C28 H28B 0.9800 . ?
C28 H28C 0.9800 . ?
C29 C30 1.497(3) . ?
C29 H29A 0.9900 . ?
C29 H29B 0.9900 . ?
C30 H30A 0.9800 . ?
C30 H30B 0.9800 . ?
C30 H30C 0.9800 . ?
